data_7248143
loop_
_publ_author_name
'Gracheva, Sofia V.'
'Tamm, Nadezhda B.'
'Lyssenko, Konstantin A.'
'Ioffe, Ilya N.'
'Lukonina, Natalia S.'
'Goryunkov, Alexey A.'

_publ_section_title
;
 Oxidative cage opening in the C<sub>70</sub> fullerene facilitated by
 preceding trifluoromethylation.
;
_journal_issue 10
_journal_name_full 'Physical chemistry chemical physics : PCCP'
_journal_page_first 8038
_journal_page_last 8042
_journal_paper_doi 10.1039/d3cp05480b
_journal_volume 26
_journal_year 2024
_chemical_formula_moiety 'C77 F24 O2.21, C7 H8'
_chemical_formula_sum 'C84 H8 F24 O2.21'
_chemical_formula_weight 1508.22
_space_group_crystal_system monoclinic
_space_group_IT_number 14
_space_group_name_Hall '-P 2ybc'
_space_group_name_H-M_alt 'P 1 21/c 1'
_atom_sites_solution_hydrogens geom
_audit_creation_method SHELXL-2018/3
_audit_update_record
;
2023-11-04 deposited with the CCDC.	2024-02-13 downloaded from the CCDC.
;
_cell_angle_alpha 90
_cell_angle_beta 99.129(2)
_cell_angle_gamma 90
_cell_formula_units_Z 4
_cell_length_a 20.2976(7)
_cell_length_b 18.2848(7)
_cell_length_c 14.2099(5)
_cell_measurement_reflns_used 4531
_cell_measurement_temperature 120(2)
_cell_measurement_theta_max 24.55
_cell_measurement_theta_min 2.53
_cell_volume 5207.0(3)
_computing_structure_refinement 'SHELXL-2018/3 (Sheldrick, 2018)'
_diffrn_ambient_temperature 120(2)
_diffrn_measured_fraction_theta_full 0.999
_diffrn_measured_fraction_theta_max 0.999
_diffrn_measurement_device_type 'Bruker D8 Quest with Photon III detector'
_diffrn_measurement_method '\f and \w shutterless scans'
_diffrn_radiation_type MoK\a
_diffrn_radiation_wavelength 0.71073
_diffrn_reflns_av_R_equivalents 0.1436
_diffrn_reflns_av_unetI/netI 0.1396
_diffrn_reflns_Laue_measured_fraction_full 0.999
_diffrn_reflns_Laue_measured_fraction_max 0.999
_diffrn_reflns_limit_h_max 24
_diffrn_reflns_limit_h_min -24
_diffrn_reflns_limit_k_max 22
_diffrn_reflns_limit_k_min -22
_diffrn_reflns_limit_l_max 17
_diffrn_reflns_limit_l_min -17
_diffrn_reflns_number 43812
_diffrn_reflns_point_group_measured_fraction_full 0.999
_diffrn_reflns_point_group_measured_fraction_max 0.999
_diffrn_reflns_theta_full 25.242
_diffrn_reflns_theta_max 25.499
_diffrn_reflns_theta_min 1.830
_diffrn_source 'micro-focus sealed X-ray tube'
_exptl_absorpt_coefficient_mu 0.175
_exptl_absorpt_correction_T_max 0.8999
_exptl_absorpt_correction_T_min 0.8311
_exptl_absorpt_process_details
;
 SADABS 2016/2: Krause, L., Herbst-Irmer, R., Sheldrick G.M. & Stalke D.,
 J. Appl. Cryst. 48 (2015) 3-10
;
_exptl_crystal_colour black
_exptl_crystal_density_diffrn 1.924
_exptl_crystal_description block
_exptl_crystal_F_000 2983
_exptl_crystal_size_max 0.320
_exptl_crystal_size_mid 0.280
_exptl_crystal_size_min 0.210
_refine_diff_density_max 0.603
_refine_diff_density_min -0.562
_refine_diff_density_rms 0.076
_refine_ls_extinction_method none
_refine_ls_goodness_of_fit_ref 1.033
_refine_ls_hydrogen_treatment constr
_refine_ls_matrix_type full
_refine_ls_number_parameters 1025
_refine_ls_number_reflns 9679
_refine_ls_number_restraints 17
_refine_ls_restrained_S_all 1.033
_refine_ls_R_factor_all 0.1694
_refine_ls_R_factor_gt 0.0823
_refine_ls_shift/su_max 0.000
_refine_ls_shift/su_mean 0.000
_refine_ls_structure_factor_coef Fsqd
_refine_ls_weighting_details 'w=1/[\s^2^(Fo^2^)+(0.0831P)^2^+3.2988P] where P=(Fo^2^+2Fc^2^)/3'
_refine_ls_weighting_scheme calc
_refine_ls_wR_factor_gt 0.1721
_refine_ls_wR_factor_ref 0.2057
_reflns_Friedel_coverage 0.000
_reflns_number_gt 5048
_reflns_number_total 9679
_reflns_threshold_expression 'I > 2\s(I)'
_cod_data_source_file d3cp05480b2.cif
_cod_data_source_block b
_cod_depositor_comments 'Adding full bibliography for 7248142--7248143.cif.'
_cod_original_sg_symbol_H-M 'P 21/c'
_cod_database_code 7248143
_shelx_shelxl_version_number 2018/3
_shelx_space_group_comment
;
The symmetry employed for this shelxl refinement is uniquely defined
by the following loop, which should always be used as a source of
symmetry information in preference to the above space-group names.
They are only intended as comments.
;
_shelx_estimated_absorpt_t_min 0.946
_shelx_estimated_absorpt_t_max 0.964

loop_
_space_group_symop_operation_xyz
'x, y, z'
'-x, y+1/2, -z+1/2'
'-x, -y, -z'
'x, -y-1/2, z-1/2'

loop_
_atom_site_label
_atom_site_type_symbol
_atom_site_fract_x
_atom_site_fract_y
_atom_site_fract_z
_atom_site_U_iso_or_equiv
_atom_site_adp_type
_atom_site_occupancy
_atom_site_site_symmetry_order
_atom_site_calc_flag
_atom_site_refinement_flags_posn
_atom_site_refinement_flags_adp
_atom_site_refinement_flags_occupancy
_atom_site_disorder_assembly
_atom_site_disorder_group
F1 F 0.06807(19) 0.2448(2) 0.8449(3) 0.0547(11) Uani 1 1 d D . . . .
F2 F 0.1078(2) 0.18250(19) 0.7400(3) 0.0649(12) Uani 1 1 d D . . . .
F3 F 0.0272(2) 0.2579(2) 0.6966(3) 0.0687(13) Uani 1 1 d D . . . .
F4 F 0.06204(18) 0.4626(2) 0.9902(3) 0.0545(10) Uani 1 1 d . . . . .
F5 F 0.03867(18) 0.3631(2) 0.9169(2) 0.0527(10) Uani 1 1 d . . . . .
F6 F 0.11170(19) 0.3650(2) 1.0434(3) 0.0651(12) Uani 1 1 d . . . . .
F7 F 0.1021(3) 0.6950(3) 0.8802(4) 0.0373(12) Uani 0.830(10) 1 d . . P A 1
F8 F 0.0304(3) 0.6123(3) 0.8331(5) 0.0544(17) Uani 0.830(10) 1 d . . P A 1
F9 F 0.0854(3) 0.6085(3) 0.9734(4) 0.061(2) Uani 0.830(10) 1 d . . P A 1
F7' F 0.0532(12) 0.5804(12) 0.924(2) 0.0373(12) Uani 0.170(10) 1 d . . P A 2
F8' F 0.0350(14) 0.6288(17) 0.784(2) 0.0544(17) Uani 0.170(10) 1 d . . P A 2
F9' F 0.102(2) 0.674(3) 0.909(3) 0.061(2) Uani 0.170(10) 1 d . . P A 2
F10 F 0.0656(2) 0.6936(3) 0.6880(4) 0.0521(15) Uani 0.865(9) 1 d D . P B 1
F11 F 0.0287(3) 0.6359(4) 0.5592(4) 0.0656(18) Uani 0.865(9) 1 d D . P B 1
F12 F 0.1051(3) 0.7165(3) 0.5619(5) 0.074(2) Uani 0.865(9) 1 d D . P B 1
F11' F 0.0796(15) 0.675(2) 0.502(2) 0.0656(18) Uani 0.135(9) 1 d D . P B 2
F12' F 0.0774(18) 0.7107(18) 0.643(3) 0.074(2) Uani 0.135(9) 1 d D . P B 2
F10' F 0.017(2) 0.623(2) 0.587(3) 0.0521(15) Uani 0.135(9) 1 d D . P B 2
F13 F 0.47525(19) 0.27304(19) 0.5510(3) 0.0559(11) Uani 1 1 d . . . . .
F14 F 0.47606(19) 0.3660(2) 0.4585(2) 0.0566(11) Uani 1 1 d . . . . .
F15 F 0.54056(19) 0.3628(2) 0.5929(3) 0.0560(11) Uani 1 1 d . . . . .
F16 F 0.3067(2) 0.70594(19) 0.4460(3) 0.0618(12) Uani 1 1 d . . . . .
F17 F 0.2089(2) 0.7286(2) 0.4729(3) 0.0683(13) Uani 1 1 d . . . . .
F18 F 0.2934(2) 0.7640(2) 0.5718(3) 0.0671(13) Uani 1 1 d . . . . .
F19 F 0.56333(16) 0.4925(2) 0.6455(2) 0.0530(11) Uani 1 1 d . . . . .
F20 F 0.58583(17) 0.4733(2) 0.7953(2) 0.0586(11) Uani 1 1 d . . . . .
F21 F 0.56442(18) 0.5810(2) 0.7423(3) 0.0669(12) Uani 1 1 d . . . . .
F22 F 0.4188(2) 0.72899(19) 0.6131(3) 0.0578(11) Uani 1 1 d . . . . .
F23 F 0.4091(2) 0.7630(2) 0.7538(3) 0.0711(14) Uani 1 1 d . . . . .
F24 F 0.4924(2) 0.6987(2) 0.7277(3) 0.0667(12) Uani 1 1 d . . . . .
O1 O 0.2685(3) 0.1621(3) 0.7228(4) 0.0555(17) Uani 0.743(6) 1 d D . P . .
O1' O 0.3596(9) 0.1953(2) 0.6681(13) 0.0555(17) Uani 0.257(6) 1 d D . P . .
O4 O 0.4075(11) 0.3855(12) 1.0623(12) 0.049(6) Uani 0.2067 1 d . . P . .
O11 O 0.2516(3) 0.2257(3) 0.7217(4) 0.0455(16) Uani 0.257(6) 1 d . . P . .
O29 O 0.3559(2) 0.2614(2) 0.6683(3) 0.0400(12) Uani 0.743(6) 1 d . . P . .
C1 C 0.1338(3) 0.3082(3) 0.7459(4) 0.0341(15) Uani 1 1 d . . . . .
C2 C 0.1933(3) 0.3056(3) 0.8250(4) 0.0299(14) Uani 1 1 d . . . . .
C3 C 0.1935(3) 0.3537(3) 0.9012(4) 0.0267(13) Uani 1 1 d . . . . .
C4 C 0.1443(3) 0.4170(3) 0.9059(4) 0.0270(13) Uani 1 1 d . . . . .
C5 C 0.1163(3) 0.4406(3) 0.8034(3) 0.0238(12) Uani 1 1 d . . . . .
C6 C 0.1066(3) 0.3871(3) 0.7345(4) 0.0266(13) Uani 1 1 d . . . . .
C7 C 0.0969(3) 0.4057(3) 0.6378(4) 0.0298(14) Uani 1 1 d . . . . .
C8 C 0.1269(3) 0.3518(3) 0.5842(4) 0.0334(15) Uani 1 1 d . . . . .
C9 C 0.1566(3) 0.2986(3) 0.6476(4) 0.0341(15) Uani 1 1 d . . . . .
C10 C 0.2162(3) 0.2660(3) 0.6385(4) 0.0372(16) Uani 1 1 d . . . . .
C11 C 0.2516(3) 0.2257(3) 0.7217(4) 0.0455(16) Uani 0.743(6) 1 d D . P . .
C12 C 0.2538(3) 0.2719(3) 0.8089(4) 0.0333(15) Uani 1 1 d . . . . .
C13 C 0.3144(3) 0.2926(3) 0.8615(4) 0.0322(14) Uani 1 1 d . . . . .
C14 C 0.3134(3) 0.3377(3) 0.9431(4) 0.0314(14) Uani 1 1 d . . . . .
C15 C 0.2541(3) 0.3678(3) 0.9628(4) 0.0276(13) Uani 1 1 d . . . . .
C16 C 0.2522(3) 0.4406(3) 1.0002(3) 0.0280(13) Uani 1 1 d . . . . .
C17 C 0.1921(3) 0.4740(3) 0.9572(3) 0.0256(13) Uani 1 1 d . . . . .
C18 C 0.1916(3) 0.5454(3) 0.9307(4) 0.0280(13) Uani 1 1 d . . . . .
C19 C 0.1445(3) 0.5758(3) 0.8461(4) 0.0279(13) Uani 1 1 d . . . . .
C20 C 0.1177(3) 0.5168(3) 0.7754(4) 0.0259(13) Uani 1 1 d . . . . .
C21 C 0.1078(3) 0.5339(3) 0.6799(4) 0.0271(13) Uani 1 1 d . . . . .
C22 C 0.0976(3) 0.4794(3) 0.6103(4) 0.0306(14) Uani 1 1 d . . . . .
C23 C 0.1257(3) 0.5002(3) 0.5267(4) 0.0323(14) Uani 1 1 d . . . . .
C24 C 0.1537(3) 0.4474(4) 0.4750(4) 0.0342(15) Uani 1 1 d . . . . .
C25 C 0.1558(3) 0.3720(3) 0.5050(4) 0.0336(15) Uani 1 1 d . . . . .
C26 C 0.2189(3) 0.3411(3) 0.4950(4) 0.0315(14) Uani 1 1 d . . . . .
C27 C 0.2519(3) 0.2924(3) 0.5637(4) 0.0384(16) Uani 1 1 d . . . . .
C28 C 0.3229(3) 0.2960(3) 0.5844(4) 0.0339(15) Uani 1 1 d . . . . .
C29 C 0.3559(2) 0.2614(2) 0.6683(3) 0.0400(12) Uani 0.257(6) 1 d D . P . .
C30 C 0.3925(3) 0.3090(3) 0.7345(4) 0.0362(15) Uani 1 1 d . . . . .
C31 C 0.3796(3) 0.3092(3) 0.8281(4) 0.0358(15) Uani 1 1 d . . . . .
C32 C 0.4133(3) 0.3611(4) 0.8918(4) 0.0355(15) Uani 1 1 d . . . . .
C33 C 0.3741(3) 0.3774(4) 0.9656(4) 0.0372(16) Uani 1 1 d . . . . .
C34 C 0.3741(3) 0.4479(4) 1.0044(4) 0.0359(15) Uani 1 1 d . . . . .
C35 C 0.3112(3) 0.4801(4) 1.0204(3) 0.0356(16) Uani 1 1 d . . . . .
C36 C 0.3107(3) 0.5557(3) 0.9929(4) 0.0332(15) Uani 1 1 d . . . . .
C37 C 0.2521(3) 0.5863(3) 0.9467(4) 0.0291(14) Uani 1 1 d . . . . .
C38 C 0.2533(3) 0.6326(3) 0.8653(4) 0.0339(15) Uani 1 1 d . . . . .
C39 C 0.1946(3) 0.6239(3) 0.7995(4) 0.0288(13) Uani 1 1 d . . . . .
C40 C 0.1962(3) 0.6308(3) 0.7033(4) 0.0285(13) Uani 1 1 d . . . . .
C41 C 0.1355(3) 0.6031(3) 0.6358(4) 0.0315(14) Uani 1 1 d . . . . .
C42 C 0.1560(3) 0.5700(3) 0.5458(4) 0.0310(14) Uani 1 1 d . . . . .
C43 C 0.2154(3) 0.5849(3) 0.5144(4) 0.0306(14) Uani 1 1 d . . . . .
C44 C 0.2455(3) 0.5298(3) 0.4651(3) 0.0297(14) Uani 1 1 d . . . . .
C45 C 0.2157(3) 0.4624(3) 0.4430(3) 0.0308(14) Uani 1 1 d . . . . .
C46 C 0.2553(3) 0.3976(3) 0.4543(3) 0.0316(14) Uani 1 1 d . . . . .
C47 C 0.3237(3) 0.4019(3) 0.4823(3) 0.0278(13) Uani 1 1 d . . . . .
C48 C 0.3575(3) 0.3487(3) 0.5441(4) 0.0291(14) Uani 1 1 d . U . . .
C49 C 0.4235(3) 0.3809(3) 0.5943(4) 0.0292(14) Uani 1 1 d . . . . .
C50 C 0.4309(3) 0.3652(3) 0.7005(3) 0.0248(13) Uani 1 1 d . . . . .
C51 C 0.4592(3) 0.4183(3) 0.7627(4) 0.0325(14) Uani 1 1 d . . . . .
C52 C 0.4511(3) 0.4168(3) 0.8594(4) 0.0311(14) Uani 1 1 d . . . . .
C53 C 0.4504(3) 0.4897(4) 0.8961(4) 0.0394(16) Uani 1 1 d . . . . .
C54 C 0.4117(3) 0.5055(4) 0.9679(4) 0.0382(16) Uani 1 1 d . . . . .
C55 C 0.3743(3) 0.5711(4) 0.9613(4) 0.0374(16) Uani 1 1 d . . . . .
C56 C 0.3751(3) 0.6179(3) 0.8834(4) 0.0351(15) Uani 1 1 d . . . . .
C57 C 0.3142(3) 0.6481(3) 0.8335(4) 0.0343(15) Uani 1 1 d . . . . .
C58 C 0.3158(3) 0.6539(3) 0.7363(4) 0.0303(14) Uani 1 1 d . . . . .
C59 C 0.2587(3) 0.6461(3) 0.6699(4) 0.0293(14) Uani 1 1 d . . . . .
C60 C 0.2680(3) 0.6359(3) 0.5665(4) 0.0319(14) Uani 1 1 d . . . . .
C61 C 0.3325(3) 0.5902(3) 0.5641(4) 0.0248(13) Uani 1 1 d . . . . .
C62 C 0.3172(3) 0.5342(3) 0.4968(3) 0.0270(13) Uani 1 1 d . . . . .
C63 C 0.3557(3) 0.4713(3) 0.5040(3) 0.0229(12) Uani 1 1 d . . . . .
C64 C 0.4111(3) 0.4635(3) 0.5766(3) 0.0232(12) Uani 1 1 d . . . . .
C65 C 0.4264(2) 0.5182(3) 0.6436(3) 0.0223(12) Uani 1 1 d . . . . .
C66 C 0.4728(3) 0.4983(3) 0.7350(4) 0.0302(14) Uani 1 1 d . . . . .
C67 C 0.4538(3) 0.5403(4) 0.8209(4) 0.0328(15) Uani 1 1 d . . . . .
C68 C 0.4173(3) 0.6022(3) 0.8133(4) 0.0326(14) Uani 1 1 d . . . . .
C69 C 0.3889(3) 0.6380(3) 0.7190(4) 0.0332(14) Uani 1 1 d . . . . .
C70 C 0.3869(3) 0.5830(3) 0.6366(3) 0.0237(12) Uani 1 1 d . . . . .
C71 C 0.0835(4) 0.2483(3) 0.7583(5) 0.0409(16) Uani 1 1 d . . . . .
C72 C 0.0882(3) 0.4008(3) 0.9642(4) 0.0296(13) Uani 1 1 d . . . . .
C73 C 0.0887(4) 0.6220(4) 0.8804(5) 0.0431(17) Uani 1 1 d . . . . .
C74 C 0.0830(3) 0.6627(4) 0.6095(5) 0.0467(18) Uani 1 1 d . . . . .
C75 C 0.4806(4) 0.3465(3) 0.5499(4) 0.0408(17) Uani 1 1 d . . . . .
C76 C 0.2693(4) 0.7095(4) 0.5144(5) 0.0449(18) Uani 1 1 d . . . . .
C77 C 0.5474(3) 0.5116(4) 0.7287(4) 0.0374(15) Uani 1 1 d . . . . .
C78 C 0.4275(4) 0.7085(4) 0.7029(5) 0.0471(18) Uani 1 1 d . . . . .
C1S C 0.1333(3) 0.5507(5) 0.2383(5) 0.058(2) Uani 1 1 d . . . . .
C2S C 0.1485(6) 0.6240(6) 0.2538(7) 0.093(3) Uani 1 1 d . . . . .
H2SA H 0.115253 0.658052 0.265253 0.111 Uiso 1 1 calc R U . . .
C3S C 0.2118(6) 0.6456(6) 0.2521(7) 0.093(3) Uani 1 1 d . . . . .
H3SA H 0.222012 0.695949 0.262486 0.112 Uiso 1 1 calc R U . . .
C4S C 0.2614(5) 0.6006(6) 0.2368(6) 0.077(3) Uani 1 1 d . . . . .
H4SA H 0.304961 0.619230 0.235498 0.092 Uiso 1 1 calc R U . . .
C5S C 0.2487(4) 0.5288(5) 0.2234(4) 0.060(2) Uani 1 1 d . . . . .
H5SA H 0.283557 0.496014 0.214938 0.072 Uiso 1 1 calc R U . . .
C6S C 0.1838(4) 0.5028(5) 0.2218(4) 0.062(2) Uani 1 1 d . . . . .
H6SA H 0.174103 0.452540 0.209606 0.075 Uiso 1 1 calc R U . . .
C7S C 0.0657(5) 0.5271(7) 0.2437(8) 0.129(4) Uani 1 1 d . . . . .
H7SA H 0.038700 0.569528 0.255660 0.193 Uiso 1 1 calc R U . . .
H7SB H 0.066488 0.491793 0.295757 0.193 Uiso 1 1 calc R U . . .
H7SC H 0.046297 0.504084 0.183373 0.193 Uiso 1 1 calc R U . . .

loop_
_atom_site_aniso_label
_atom_site_aniso_U_11
_atom_site_aniso_U_22
_atom_site_aniso_U_33
_atom_site_aniso_U_23
_atom_site_aniso_U_13
_atom_site_aniso_U_12
F1 0.070(3) 0.045(2) 0.058(2) 0.0043(18) 0.035(2) -0.020(2)
F2 0.092(3) 0.027(2) 0.087(3) -0.014(2) 0.049(3) -0.027(2)
F3 0.071(3) 0.060(3) 0.074(3) 0.009(2) 0.008(2) -0.044(2)
F4 0.049(2) 0.058(3) 0.067(2) -0.009(2) 0.042(2) -0.0012(19)
F5 0.041(2) 0.069(3) 0.054(2) -0.008(2) 0.0264(18) -0.021(2)
F6 0.053(2) 0.101(3) 0.048(2) 0.044(2) 0.0273(19) 0.011(2)
F7 0.043(2) 0.022(3) 0.053(3) -0.005(2) 0.026(2) 0.005(2)
F8 0.030(3) 0.050(3) 0.087(5) -0.018(3) 0.020(3) 0.006(2)
F9 0.073(4) 0.065(4) 0.058(4) 0.008(3) 0.048(3) 0.033(3)
F7' 0.043(2) 0.022(3) 0.053(3) -0.005(2) 0.026(2) 0.005(2)
F8' 0.030(3) 0.050(3) 0.087(5) -0.018(3) 0.020(3) 0.006(2)
F9' 0.073(4) 0.065(4) 0.058(4) 0.008(3) 0.048(3) 0.033(3)
F10 0.049(3) 0.051(3) 0.061(3) 0.011(2) 0.024(2) 0.033(2)
F11 0.048(4) 0.082(4) 0.062(4) 0.005(3) -0.007(3) 0.033(3)
F12 0.072(4) 0.060(4) 0.102(5) 0.059(4) 0.048(4) 0.036(3)
F11' 0.048(4) 0.082(4) 0.062(4) 0.005(3) -0.007(3) 0.033(3)
F12' 0.072(4) 0.060(4) 0.102(5) 0.059(4) 0.048(4) 0.036(3)
F10' 0.049(3) 0.051(3) 0.061(3) 0.011(2) 0.024(2) 0.033(2)
F13 0.074(3) 0.035(2) 0.069(3) -0.0028(19) 0.042(2) 0.018(2)
F14 0.078(3) 0.060(3) 0.042(2) 0.0108(19) 0.042(2) 0.028(2)
F15 0.041(2) 0.063(3) 0.069(3) 0.002(2) 0.026(2) 0.016(2)
F16 0.088(3) 0.037(2) 0.073(3) 0.032(2) 0.055(2) 0.017(2)
F17 0.061(3) 0.053(3) 0.097(3) 0.058(2) 0.029(2) 0.021(2)
F18 0.104(4) 0.021(2) 0.085(3) 0.013(2) 0.041(3) -0.002(2)
F19 0.033(2) 0.096(3) 0.0346(18) -0.0090(19) 0.0179(16) -0.001(2)
F20 0.028(2) 0.107(3) 0.039(2) 0.012(2) 0.0015(16) 0.003(2)
F21 0.041(2) 0.075(3) 0.090(3) -0.027(2) 0.029(2) -0.024(2)
F22 0.080(3) 0.035(2) 0.066(3) -0.0020(19) 0.034(2) -0.026(2)
F23 0.088(3) 0.035(2) 0.106(3) -0.032(2) 0.066(3) -0.031(2)
F24 0.045(3) 0.057(3) 0.102(3) -0.012(2) 0.025(2) -0.032(2)
O1 0.082(5) 0.018(3) 0.075(4) -0.003(3) 0.041(4) 0.007(3)
O1' 0.082(5) 0.018(3) 0.075(4) -0.003(3) 0.041(4) 0.007(3)
O4 0.057(14) 0.066(16) 0.023(10) -0.008(10) 0.004(10) -0.017(12)
O11 0.057(4) 0.035(4) 0.053(4) -0.001(3) 0.033(3) -0.006(3)
O29 0.056(3) 0.025(3) 0.046(3) 0.005(2) 0.027(2) 0.006(2)
C1 0.044(4) 0.028(4) 0.033(3) 0.001(3) 0.015(3) -0.012(3)
C2 0.042(4) 0.018(3) 0.034(3) 0.008(2) 0.020(3) -0.003(3)
C3 0.036(3) 0.020(3) 0.029(3) 0.013(2) 0.018(3) 0.001(3)
C4 0.031(3) 0.028(3) 0.026(3) 0.004(2) 0.015(2) 0.001(3)
C5 0.020(3) 0.029(3) 0.025(3) 0.000(2) 0.010(2) -0.002(2)
C6 0.025(3) 0.028(3) 0.028(3) -0.002(3) 0.008(2) -0.007(3)
C7 0.025(3) 0.038(4) 0.026(3) -0.001(3) 0.003(2) -0.014(3)
C8 0.033(3) 0.039(4) 0.027(3) -0.005(3) 0.002(3) -0.022(3)
C9 0.046(4) 0.030(4) 0.030(3) -0.012(3) 0.016(3) -0.024(3)
C10 0.056(4) 0.021(3) 0.039(3) -0.010(3) 0.019(3) -0.020(3)
C11 0.057(4) 0.035(4) 0.053(4) -0.001(3) 0.033(3) -0.006(3)
C12 0.051(4) 0.019(3) 0.036(3) 0.004(3) 0.026(3) -0.002(3)
C13 0.044(4) 0.023(3) 0.034(3) 0.012(3) 0.021(3) 0.014(3)
C14 0.041(4) 0.032(4) 0.023(3) 0.016(3) 0.012(3) 0.007(3)
C15 0.035(3) 0.029(3) 0.022(3) 0.013(2) 0.013(2) 0.007(3)
C16 0.032(3) 0.044(4) 0.010(2) 0.004(2) 0.009(2) 0.003(3)
C17 0.026(3) 0.031(3) 0.024(3) -0.004(2) 0.015(2) 0.000(3)
C18 0.025(3) 0.038(4) 0.025(3) -0.009(3) 0.015(2) 0.004(3)
C19 0.026(3) 0.025(3) 0.037(3) -0.001(3) 0.019(3) 0.005(3)
C20 0.025(3) 0.028(3) 0.028(3) 0.003(2) 0.015(2) 0.007(3)
C21 0.020(3) 0.031(3) 0.033(3) 0.008(3) 0.012(2) 0.006(3)
C22 0.018(3) 0.047(4) 0.025(3) 0.013(3) -0.004(2) -0.001(3)
C23 0.026(3) 0.048(4) 0.022(3) 0.008(3) 0.000(2) 0.003(3)
C24 0.027(3) 0.054(4) 0.020(3) -0.001(3) -0.004(2) -0.011(3)
C25 0.043(4) 0.039(4) 0.018(3) -0.011(3) 0.004(3) -0.021(3)
C26 0.048(4) 0.027(3) 0.021(3) -0.013(3) 0.012(3) -0.014(3)
C27 0.055(4) 0.028(3) 0.039(3) -0.020(3) 0.026(3) -0.015(3)
C28 0.054(4) 0.026(3) 0.028(3) -0.007(3) 0.024(3) 0.005(3)
C29 0.056(3) 0.025(3) 0.046(3) 0.005(2) 0.027(2) 0.006(2)
C30 0.036(4) 0.033(4) 0.044(3) 0.008(3) 0.019(3) 0.021(3)
C31 0.042(4) 0.036(4) 0.034(3) 0.016(3) 0.020(3) 0.018(3)
C32 0.030(3) 0.055(4) 0.022(3) 0.016(3) 0.007(3) 0.022(3)
C33 0.035(4) 0.058(5) 0.020(3) 0.015(3) 0.006(3) 0.014(3)
C34 0.032(4) 0.059(5) 0.016(3) 0.003(3) 0.003(2) 0.007(3)
C35 0.032(4) 0.063(5) 0.013(3) -0.007(3) 0.008(2) 0.004(3)
C36 0.036(4) 0.047(4) 0.018(3) -0.019(3) 0.009(3) -0.009(3)
C37 0.037(4) 0.026(3) 0.029(3) -0.017(3) 0.018(3) -0.003(3)
C38 0.043(4) 0.022(3) 0.042(3) -0.013(3) 0.024(3) -0.003(3)
C39 0.033(3) 0.018(3) 0.041(3) -0.003(3) 0.020(3) 0.004(3)
C40 0.032(3) 0.009(3) 0.048(3) 0.003(3) 0.018(3) 0.008(2)
C41 0.033(3) 0.029(3) 0.038(3) 0.016(3) 0.020(3) 0.008(3)
C42 0.025(3) 0.038(4) 0.028(3) 0.018(3) -0.001(2) 0.011(3)
C43 0.036(4) 0.034(4) 0.024(3) 0.015(3) 0.008(3) 0.010(3)
C44 0.034(3) 0.039(4) 0.017(3) 0.011(3) 0.006(2) 0.007(3)
C45 0.032(3) 0.048(4) 0.011(2) -0.001(3) 0.000(2) -0.004(3)
C46 0.045(4) 0.034(4) 0.016(3) -0.011(3) 0.007(3) -0.007(3)
C47 0.046(4) 0.025(3) 0.017(3) -0.007(2) 0.018(3) -0.002(3)
C48 0.044(3) 0.024(3) 0.024(3) -0.011(2) 0.021(3) 0.004(3)
C49 0.041(4) 0.025(3) 0.025(3) 0.002(2) 0.016(3) 0.012(3)
C50 0.024(3) 0.029(3) 0.024(3) 0.004(3) 0.009(2) 0.013(3)
C51 0.021(3) 0.050(4) 0.029(3) 0.007(3) 0.011(2) 0.012(3)
C52 0.024(3) 0.044(4) 0.026(3) 0.005(3) 0.005(2) 0.015(3)
C53 0.023(3) 0.070(5) 0.025(3) -0.001(3) 0.003(2) 0.003(3)
C54 0.026(3) 0.068(5) 0.020(3) -0.008(3) 0.004(2) -0.004(3)
C55 0.033(4) 0.054(4) 0.027(3) -0.023(3) 0.010(3) -0.020(3)
C56 0.033(4) 0.039(4) 0.037(3) -0.025(3) 0.015(3) -0.019(3)
C57 0.044(4) 0.021(3) 0.043(3) -0.018(3) 0.020(3) -0.010(3)
C58 0.037(4) 0.011(3) 0.048(4) -0.001(3) 0.025(3) -0.001(3)
C59 0.037(4) 0.015(3) 0.039(3) 0.003(3) 0.017(3) 0.005(3)
C60 0.039(4) 0.018(3) 0.045(3) 0.012(3) 0.024(3) 0.007(3)
C61 0.036(3) 0.012(3) 0.032(3) 0.003(2) 0.023(3) -0.006(2)
C62 0.033(3) 0.030(3) 0.021(3) 0.009(3) 0.014(2) 0.001(3)
C63 0.028(3) 0.029(3) 0.014(2) -0.001(2) 0.012(2) -0.001(3)
C64 0.025(3) 0.025(3) 0.023(3) 0.002(2) 0.016(2) 0.002(2)
C65 0.016(3) 0.034(3) 0.019(2) 0.003(2) 0.008(2) -0.005(2)
C66 0.022(3) 0.041(4) 0.029(3) -0.006(3) 0.009(2) -0.001(3)
C67 0.020(3) 0.054(4) 0.025(3) -0.009(3) 0.006(2) -0.011(3)
C68 0.032(3) 0.032(4) 0.036(3) -0.015(3) 0.012(3) -0.019(3)
C69 0.031(3) 0.030(4) 0.042(3) -0.012(3) 0.019(3) -0.009(3)
C70 0.027(3) 0.024(3) 0.024(3) -0.006(2) 0.015(2) -0.009(3)
C71 0.052(5) 0.034(4) 0.040(4) 0.002(3) 0.019(3) -0.008(3)
C72 0.027(3) 0.035(4) 0.030(3) 0.003(3) 0.013(3) -0.001(3)
C73 0.048(5) 0.031(4) 0.057(4) 0.004(4) 0.030(4) 0.003(3)
C74 0.032(4) 0.056(5) 0.055(4) 0.024(4) 0.018(3) 0.020(4)
C75 0.057(5) 0.034(4) 0.038(4) 0.008(3) 0.029(3) 0.012(3)
C76 0.054(5) 0.029(4) 0.059(4) 0.022(3) 0.032(4) 0.014(3)
C77 0.035(4) 0.051(4) 0.028(3) -0.005(3) 0.008(3) -0.002(3)
C78 0.057(5) 0.032(4) 0.061(5) -0.017(3) 0.036(4) -0.016(3)
C1S 0.031(4) 0.104(7) 0.039(4) 0.014(4) 0.000(3) 0.013(4)
C2S 0.116(9) 0.077(8) 0.088(7) -0.006(6) 0.022(6) 0.030(7)
C3S 0.095(8) 0.091(8) 0.094(7) 0.002(6) 0.019(6) -0.007(7)
C4S 0.075(7) 0.085(7) 0.073(6) -0.001(5) 0.022(5) -0.011(6)
C5S 0.055(5) 0.098(7) 0.032(4) 0.003(4) 0.020(3) -0.005(5)
C6S 0.072(6) 0.090(6) 0.021(3) 0.001(4) -0.004(3) -0.009(5)
C7S 0.066(7) 0.196(13) 0.116(9) 0.038(8) -0.012(6) 0.011(8)

loop_
_atom_type_symbol
_atom_type_description
_atom_type_scat_dispersion_real
_atom_type_scat_dispersion_imag
_atom_type_scat_source
C C 0.0033 0.0016 'International Tables Vol C Tables 4.2.6.8 and 6.1.1.4'
H H 0.0000 0.0000 'International Tables Vol C Tables 4.2.6.8 and 6.1.1.4'
O O 0.0106 0.0060 'International Tables Vol C Tables 4.2.6.8 and 6.1.1.4'
F F 0.0171 0.0103 'International Tables Vol C Tables 4.2.6.8 and 6.1.1.4'

loop_
_geom_angle_atom_site_label_1
_geom_angle_atom_site_label_2
_geom_angle_atom_site_label_3
_geom_angle
_geom_angle_site_symmetry_1
_geom_angle_site_symmetry_3
_geom_angle_publ_flag
C33 O4 C34 56.7(8) . . ?
C2 C1 C71 111.1(5) . . ?
C2 C1 C6 109.7(5) . . ?
C71 C1 C6 116.6(5) . . ?
C2 C1 C9 110.4(5) . . ?
C71 C1 C9 108.8(5) . . ?
C6 C1 C9 99.5(4) . . ?
C3 C2 C12 120.0(5) . . ?
C3 C2 C1 117.5(5) . . ?
C12 C2 C1 120.0(5) . . ?
C2 C3 C15 119.5(5) . . ?
C2 C3 C4 125.9(5) . . ?
C15 C3 C4 110.0(5) . . ?
C17 C4 C5 111.9(4) . . ?
C17 C4 C72 110.1(4) . . ?
C5 C4 C72 111.7(4) . . ?
C17 C4 C3 99.6(4) . . ?
C5 C4 C3 108.3(4) . . ?
C72 C4 C3 114.8(4) . . ?
C6 C5 C20 119.6(5) . . ?
C6 C5 C4 117.7(5) . . ?
C20 C5 C4 120.5(5) . . ?
C5 C6 C7 120.6(5) . . ?
C5 C6 C1 125.5(5) . . ?
C7 C6 C1 108.8(5) . . ?
C22 C7 C6 120.1(5) . . ?
C22 C7 C8 119.0(5) . . ?
C6 C7 C8 110.4(5) . . ?
C9 C8 C25 120.6(6) . . ?
C9 C8 C7 108.2(5) . . ?
C25 C8 C7 120.8(6) . . ?
C10 C9 C8 122.6(5) . . ?
C10 C9 C1 121.9(6) . . ?
C8 C9 C1 110.0(5) . . ?
C9 C10 C11 117.6(5) . . ?
C9 C10 C27 118.1(6) . . ?
C11 C10 C27 120.8(6) . . ?
O1 C11 C10 126.1(6) . . ?
O1 C11 C12 124.1(6) . . ?
C10 C11 C12 109.2(4) . . ?
C13 C12 C2 120.5(5) . . ?
C13 C12 C11 120.6(5) . . ?
C2 C12 C11 117.7(5) . . ?
C12 C13 C14 118.0(5) . . ?
C12 C13 C31 129.3(5) . . ?
C14 C13 C31 105.5(5) . . ?
C15 C14 C13 121.2(5) . . ?
C15 C14 C33 119.8(5) . . ?
C13 C14 C33 110.7(5) . . ?
C14 C15 C3 119.8(5) . . ?
C14 C15 C16 121.2(5) . . ?
C3 C15 C16 109.1(5) . . ?
C35 C16 C17 121.5(5) . . ?
C35 C16 C15 119.0(5) . . ?
C17 C16 C15 108.2(5) . . ?
C18 C17 C16 120.2(5) . . ?
C18 C17 C4 123.1(5) . . ?
C16 C17 C4 110.6(5) . . ?
C17 C18 C37 119.6(5) . . ?
C17 C18 C19 123.2(5) . . ?
C37 C18 C19 110.6(5) . . ?
C20 C19 C18 112.3(5) . . ?
C20 C19 C73 113.1(5) . . ?
C18 C19 C73 110.5(5) . . ?
C20 C19 C39 107.9(4) . . ?
C18 C19 C39 99.9(4) . . ?
C73 C19 C39 112.4(5) . . ?
C21 C20 C5 118.9(5) . . ?
C21 C20 C19 118.2(5) . . ?
C5 C20 C19 121.5(5) . . ?
C20 C21 C22 121.2(5) . . ?
C20 C21 C41 125.2(5) . . ?
C22 C21 C41 108.4(4) . . ?
C21 C22 C7 119.6(5) . . ?
C21 C22 C23 111.2(5) . . ?
C7 C22 C23 120.3(5) . . ?
C24 C23 C42 121.5(5) . . ?
C24 C23 C22 119.9(6) . . ?
C42 C23 C22 107.1(5) . . ?
C23 C24 C45 119.3(6) . . ?
C23 C24 C25 120.3(5) . . ?
C45 C24 C25 106.8(5) . . ?
C8 C25 C26 118.3(6) . . ?
C8 C25 C24 119.6(5) . . ?
C26 C25 C24 109.6(5) . . ?
C27 C26 C25 121.1(5) . . ?
C27 C26 C46 120.8(6) . . ?
C25 C26 C46 106.3(5) . . ?
C26 C27 C28 117.9(5) . . ?
C26 C27 C10 118.4(6) . . ?
C28 C27 C10 117.9(6) . . ?
C48 C28 C29 117.4(6) . . ?
C48 C28 C27 121.0(6) . . ?
C29 C28 C27 118.6(5) . . ?
O1' C29 C30 126.4(11) . . ?
O1' C29 C28 117.7(10) . . ?
C30 C29 C28 114.5(4) . . ?
C31 C30 C29 118.7(6) . . ?
C31 C30 C50 121.2(6) . . ?
C29 C30 C50 118.8(5) . . ?
C30 C31 C32 117.9(6) . . ?
C30 C31 C13 127.4(6) . . ?
C32 C31 C13 107.1(5) . . ?
C52 C32 C31 121.0(5) . . ?
C52 C32 C33 118.9(6) . . ?
C31 C32 C33 109.7(5) . . ?
C34 C33 C14 120.3(5) . . ?
C34 C33 O4 63.9(10) . . ?
C14 C33 O4 121.8(9) . . ?
C34 C33 C32 120.6(6) . . ?
C14 C33 C32 106.7(5) . . ?
O4 C33 C32 118.9(10) . . ?
C33 C34 C54 119.8(5) . . ?
C33 C34 C35 119.2(6) . . ?
C54 C34 C35 106.7(6) . . ?
C33 C34 O4 59.3(8) . . ?
C54 C34 O4 122.1(9) . . ?
C35 C34 O4 123.5(9) . . ?
C16 C35 C36 118.4(5) . . ?
C16 C35 C34 120.4(6) . . ?
C36 C35 C34 108.4(5) . . ?
C37 C36 C35 119.2(5) . . ?
C37 C36 C55 120.7(5) . . ?
C35 C36 C55 107.5(5) . . ?
C36 C37 C18 121.1(5) . . ?
C36 C37 C38 119.9(5) . . ?
C18 C37 C38 107.8(5) . . ?
C39 C38 C57 120.2(5) . . ?
C39 C38 C37 110.5(5) . . ?
C57 C38 C37 120.3(6) . . ?
C40 C39 C38 120.0(5) . . ?
C40 C39 C19 126.1(5) . . ?
C38 C39 C19 108.6(5) . . ?
C39 C40 C59 120.1(5) . . ?
C39 C40 C41 116.7(5) . . ?
C59 C40 C41 121.4(5) . . ?
C40 C41 C42 110.9(4) . . ?
C40 C41 C74 112.3(5) . . ?
C42 C41 C74 110.4(5) . . ?
C40 C41 C21 108.9(4) . . ?
C42 C41 C21 100.4(5) . . ?
C74 C41 C21 113.3(5) . . ?
C43 C42 C23 119.3(5) . . ?
C43 C42 C41 124.2(6) . . ?
C23 C42 C41 110.2(5) . . ?
C42 C43 C44 119.1(6) . . ?
C42 C43 C60 123.1(5) . . ?
C44 C43 C60 110.7(5) . . ?
C45 C44 C43 122.5(5) . . ?
C45 C44 C62 119.8(5) . . ?
C43 C44 C62 107.2(5) . . ?
C44 C45 C24 118.1(5) . . ?
C44 C45 C46 119.7(5) . . ?
C24 C45 C46 108.3(5) . . ?
C47 C46 C45 120.4(5) . . ?
C47 C46 C26 118.7(5) . . ?
C45 C46 C26 108.9(5) . . ?
C46 C47 C48 120.4(5) . . ?
C46 C47 C63 120.7(5) . . ?
C48 C47 C63 108.4(5) . . ?
C28 C48 C47 120.9(6) . . ?
C28 C48 C49 122.9(5) . . ?
C47 C48 C49 109.1(5) . . ?
C50 C49 C48 109.3(4) . . ?
C50 C49 C75 111.6(5) . . ?
C48 C49 C75 108.1(5) . . ?
C50 C49 C64 109.5(4) . . ?
C48 C49 C64 101.1(4) . . ?
C75 C49 C64 116.5(4) . . ?
C51 C50 C30 119.3(5) . . ?
C51 C50 C49 117.9(5) . . ?
C30 C50 C49 120.1(5) . . ?
C50 C51 C52 120.7(5) . . ?
C50 C51 C66 125.2(5) . . ?
C52 C51 C66 108.6(5) . . ?
C32 C52 C51 119.4(6) . . ?
C32 C52 C53 121.4(5) . . ?
C51 C52 C53 110.2(5) . . ?
C54 C53 C67 120.5(6) . . ?
C54 C53 C52 119.5(6) . . ?
C67 C53 C52 109.1(5) . . ?
C53 C54 C55 118.6(5) . . ?
C53 C54 C34 119.7(6) . . ?
C55 C54 C34 109.5(5) . . ?
C56 C55 C54 119.8(5) . . ?
C56 C55 C36 118.9(6) . . ?
C54 C55 C36 107.9(5) . . ?
C55 C56 C57 120.5(5) . . ?
C55 C56 C68 120.5(6) . . ?
C57 C56 C68 107.1(5) . . ?
C58 C57 C38 119.6(6) . . ?
C58 C57 C56 111.5(5) . . ?
C38 C57 C56 119.6(5) . . ?
C59 C58 C57 121.4(5) . . ?
C59 C58 C69 125.9(5) . . ?
C57 C58 C69 108.3(5) . . ?
C58 C59 C40 118.6(5) . . ?
C58 C59 C60 116.8(5) . . ?
C40 C59 C60 122.8(5) . . ?
C59 C60 C43 111.1(4) . . ?
C59 C60 C76 111.8(5) . . ?
C43 C60 C76 111.5(5) . . ?
C59 C60 C61 108.7(5) . . ?
C43 C60 C61 100.8(4) . . ?
C76 C60 C61 112.4(4) . . ?
C70 C61 C62 120.0(5) . . ?
C70 C61 C60 127.2(5) . . ?
C62 C61 C60 108.1(5) . . ?
C63 C62 C61 119.7(5) . . ?
C63 C62 C44 120.1(5) . . ?
C61 C62 C44 110.7(5) . . ?
C62 C63 C64 120.9(5) . . ?
C62 C63 C47 119.2(5) . . ?
C64 C63 C47 110.5(5) . . ?
C65 C64 C63 119.9(5) . . ?
C65 C64 C49 125.6(5) . . ?
C63 C64 C49 108.0(5) . . ?
C64 C65 C70 119.4(5) . . ?
C64 C65 C66 117.1(5) . . ?
C70 C65 C66 121.6(5) . . ?
C65 C66 C67 111.0(4) . . ?
C65 C66 C77 113.0(4) . . ?
C67 C66 C77 109.7(5) . . ?
C65 C66 C51 109.3(4) . . ?
C67 C66 C51 101.0(4) . . ?
C77 C66 C51 112.2(5) . . ?
C68 C67 C53 121.0(5) . . ?
C68 C67 C66 123.9(5) . . ?
C53 C67 C66 108.6(5) . . ?
C67 C68 C56 119.4(5) . . ?
C67 C68 C69 124.0(5) . . ?
C56 C68 C69 109.9(5) . . ?
C68 C69 C70 110.5(5) . . ?
C68 C69 C78 111.1(5) . . ?
C70 C69 C78 112.7(4) . . ?
C68 C69 C58 100.2(4) . . ?
C70 C69 C58 109.2(4) . . ?
C78 C69 C58 112.6(5) . . ?
C61 C70 C65 120.1(5) . . ?
C61 C70 C69 115.1(5) . . ?
C65 C70 C69 122.9(5) . . ?
F1 C71 F2 106.7(5) . . ?
F1 C71 F3 108.2(5) . . ?
F2 C71 F3 107.0(5) . . ?
F1 C71 C1 113.9(5) . . ?
F2 C71 C1 110.4(5) . . ?
F3 C71 C1 110.3(5) . . ?
F5 C72 F6 108.6(5) . . ?
F5 C72 F4 106.3(5) . . ?
F6 C72 F4 106.8(5) . . ?
F5 C72 C4 113.5(4) . . ?
F6 C72 C4 110.9(4) . . ?
F4 C72 C4 110.4(5) . . ?
F9' C73 F7' 119(2) . . ?
F8 C73 F9 107.7(6) . . ?
F8 C73 F7 107.7(6) . . ?
F9 C73 F7 102.7(7) . . ?
F9' C73 C19 117(2) . . ?
F7' C73 C19 109.0(10) . . ?
F8 C73 C19 114.9(6) . . ?
F9 C73 C19 111.0(5) . . ?
F7 C73 C19 112.1(5) . . ?
F9' C73 F8' 111(2) . . ?
F7' C73 F8' 95.8(16) . . ?
C19 C73 F8' 101.7(10) . . ?
F12' C74 F10' 111(2) . . ?
F10 C74 F12 105.6(7) . . ?
F10 C74 F11 107.6(5) . . ?
F12 C74 F11 109.0(6) . . ?
F12' C74 C41 129(2) . . ?
F10' C74 C41 105.6(18) . . ?
F10 C74 C41 111.1(5) . . ?
F12 C74 C41 112.2(5) . . ?
F11 C74 C41 111.0(7) . . ?
F12' C74 F11' 111(2) . . ?
F10' C74 F11' 87.5(17) . . ?
C41 C74 F11' 105.2(12) . . ?
F15 C75 F14 108.0(5) . . ?
F15 C75 F13 107.0(5) . . ?
F14 C75 F13 106.5(5) . . ?
F15 C75 C49 114.9(5) . . ?
F14 C75 C49 110.4(5) . . ?
F13 C75 C49 109.6(5) . . ?
F17 C76 F16 106.5(5) . . ?
F17 C76 F18 107.5(5) . . ?
F16 C76 F18 106.8(5) . . ?
F17 C76 C60 111.2(5) . . ?
F16 C76 C60 111.4(5) . . ?
F18 C76 C60 113.1(5) . . ?
F21 C77 F19 106.9(5) . . ?
F21 C77 F20 107.0(5) . . ?
F19 C77 F20 107.4(5) . . ?
F21 C77 C66 112.2(5) . . ?
F19 C77 C66 112.9(5) . . ?
F20 C77 C66 110.1(5) . . ?
F24 C78 F23 108.2(6) . . ?
F24 C78 F22 105.8(5) . . ?
F23 C78 F22 108.1(6) . . ?
F24 C78 C69 110.8(6) . . ?
F23 C78 C69 110.8(5) . . ?
F22 C78 C69 112.9(5) . . ?
C2S C1S C6S 118.9(8) . . ?
C2S C1S C7S 117.8(9) . . ?
C6S C1S C7S 123.2(9) . . ?
C3S C2S C1S 117.9(9) . . ?
C2S C3S C4S 124.4(11) . . ?
C3S C4S C5S 119.2(9) . . ?
C4S C5S C6S 119.6(8) . . ?
C5S C6S C1S 119.9(8) . . ?

loop_
_geom_bond_atom_site_label_1
_geom_bond_atom_site_label_2
_geom_bond_distance
_geom_bond_site_symmetry_2
_geom_bond_publ_flag
F1 C71 1.318(6) . ?
F2 C71 1.340(7) . ?
F3 C71 1.337(7) . ?
F4 C72 1.327(6) . ?
F5 C72 1.312(6) . ?
F6 C72 1.323(6) . ?
F7 C73 1.363(9) . ?
F8 C73 1.277(8) . ?
F9 C73 1.356(8) . ?
F7' C73 1.27(2) . ?
F8' C73 1.62(3) . ?
F9' C73 1.05(5) . ?
F10 C74 1.346(8) . ?
F11 C74 1.310(9) . ?
F12 C74 1.312(8) . ?
F11' C74 1.54(3) . ?
F12' C74 1.01(3) . ?
F10' C74 1.52(4) . ?
F13 C75 1.348(7) . ?
F14 C75 1.337(6) . ?
F15 C75 1.306(7) . ?
F16 C76 1.326(6) . ?
F17 C76 1.320(7) . ?
F18 C76 1.330(8) . ?
F19 C77 1.321(6) . ?
F20 C77 1.327(7) . ?
F21 C77 1.321(7) . ?
F22 C78 1.315(7) . ?
F23 C78 1.320(7) . ?
F24 C78 1.322(8) . ?
O1 C11 1.2122(10) . ?
O1' C29 1.2109(11) . ?
O4 C33 1.440(19) . ?
O4 C34 1.50(2) . ?
C1 C2 1.514(8) . ?
C1 C71 1.527(8) . ?
C1 C6 1.544(8) . ?
C1 C9 1.550(7) . ?
C2 C3 1.394(7) . ?
C2 C12 1.426(8) . ?
C3 C15 1.415(8) . ?
C3 C4 1.538(7) . ?
C4 C17 1.527(8) . ?
C4 C5 1.539(7) . ?
C4 C72 1.538(7) . ?
C5 C6 1.375(7) . ?
C5 C20 1.450(7) . ?
C6 C7 1.399(7) . ?
C7 C22 1.404(8) . ?
C7 C8 1.439(8) . ?
C8 C9 1.396(8) . ?
C8 C25 1.399(7) . ?
C9 C10 1.373(8) . ?
C10 C11 1.479(8) . ?
C10 C27 1.460(8) . ?
C11 C12 1.493(7) . ?
C12 C13 1.387(8) . ?
C13 C14 1.426(8) . ?
C13 C31 1.505(8) . ?
C14 C15 1.392(7) . ?
C14 C33 1.424(8) . ?
C15 C16 1.435(8) . ?
C16 C35 1.390(8) . ?
C16 C17 1.412(7) . ?
C17 C18 1.359(8) . ?
C18 C37 1.424(7) . ?
C18 C19 1.517(8) . ?
C19 C20 1.516(8) . ?
C19 C73 1.553(8) . ?
C19 C39 1.569(7) . ?
C20 C21 1.376(7) . ?
C21 C22 1.396(8) . ?
C21 C41 1.556(7) . ?
C22 C23 1.447(7) . ?
C23 C24 1.388(8) . ?
C23 C42 1.425(8) . ?
C24 C45 1.431(7) . ?
C24 C25 1.441(8) . ?
C25 C26 1.427(8) . ?
C26 C27 1.411(8) . ?
C26 C46 1.442(8) . ?
C27 C28 1.426(8) . ?
C28 C48 1.370(8) . ?
C28 C29 1.420(7) . ?
C29 C30 1.405(8) . ?
C30 C31 1.396(7) . ?
C30 C50 1.419(8) . ?
C31 C32 1.412(9) . ?
C32 C52 1.396(8) . ?
C32 C33 1.445(7) . ?
C33 C34 1.400(8) . ?
C34 C54 1.445(8) . ?
C34 C35 1.457(8) . ?
C35 C36 1.436(8) . ?
C36 C37 1.383(8) . ?
C36 C55 1.461(8) . ?
C37 C38 1.435(8) . ?
C38 C39 1.402(8) . ?
C38 C57 1.411(8) . ?
C39 C40 1.377(7) . ?
C40 C59 1.450(7) . ?
C40 C41 1.524(8) . ?
C41 C42 1.532(8) . ?
C41 C74 1.529(8) . ?
C42 C43 1.377(7) . ?
C43 C44 1.418(8) . ?
C43 C60 1.519(8) . ?
C44 C45 1.387(8) . ?
C44 C62 1.457(8) . ?
C45 C46 1.426(8) . ?
C46 C47 1.384(8) . ?
C47 C48 1.413(8) . ?
C47 C63 1.437(7) . ?
C48 C49 1.533(8) . ?
C49 C50 1.520(7) . ?
C49 C75 1.539(7) . ?
C49 C64 1.545(7) . ?
C50 C51 1.376(8) . ?
C51 C52 1.410(7) . ?
C51 C66 1.551(8) . ?
C52 C53 1.432(8) . ?
C53 C54 1.413(7) . ?
C53 C67 1.423(8) . ?
C54 C55 1.416(9) . ?
C55 C56 1.400(8) . ?
C56 C57 1.435(8) . ?
C56 C68 1.442(7) . ?
C57 C58 1.391(8) . ?
C58 C59 1.382(8) . ?
C58 C69 1.569(7) . ?
C59 C60 1.523(7) . ?
C60 C76 1.539(8) . ?
C60 C61 1.558(7) . ?
C61 C70 1.391(7) . ?
C61 C62 1.401(7) . ?
C62 C63 1.385(7) . ?
C63 C64 1.408(7) . ?
C64 C65 1.382(7) . ?
C65 C70 1.426(7) . ?
C65 C66 1.522(7) . ?
C66 C67 1.541(7) . ?
C66 C77 1.551(8) . ?
C67 C68 1.349(8) . ?
C68 C69 1.521(8) . ?
C69 C70 1.539(7) . ?
C69 C78 1.543(8) . ?
C1S C2S 1.385(12) . ?
C1S C6S 1.396(10) . ?
C1S C7S 1.453(12) . ?
C2S C3S 1.348(13) . ?
C3S C4S 1.346(12) . ?
C4S C5S 1.345(11) . ?
C5S C6S 1.396(10) . ?
